data_2212640
loop_
_publ_author_name
'Li, Jian'
'Liang, Zu-Pei'
'Sun Xiao-Zheng'

_publ_section_title
;
 5-Bromo-2-<i>p</i>-tolylisoindoline-1,3-dione
;
_journal_coeditor_code LH2315
_journal_issue 3
_journal_name_full 'Acta Crystallographica Section E'
_journal_page_first o1504
_journal_page_last o1505
_journal_paper_doi 10.1107/S1600536807008975
_journal_volume 63
_journal_year 2007
_chemical_formula_iupac 'C15 H10 Br N O2'
_chemical_formula_moiety 'C15 H10 Br N O2'
_chemical_formula_sum 'C15 H10 Br N O2'
_chemical_formula_weight 316.15
_chemical_name_systematic
;
5-bromo-2-p-tolylisoindoline-1,3-dione
;
_space_group_IT_number 14
_symmetry_cell_setting monoclinic
_symmetry_space_group_name_Hall '-P 2yn'
_symmetry_space_group_name_H-M 'P 1 21/n 1'
_atom_sites_solution_hydrogens geom
_atom_sites_solution_primary direct
_atom_sites_solution_secondary difmap
_cell_angle_alpha 90.00
_cell_angle_beta 98.526(3)
_cell_angle_gamma 90.00
_cell_formula_units_Z 4
_cell_length_a 8.1771(15)
_cell_length_b 15.5882(3)
_cell_length_c 10.1816(19)
_cell_measurement_reflns_used 1912
_cell_measurement_temperature 294(2)
_cell_measurement_theta_max 24.40
_cell_measurement_theta_min 2.61
_cell_volume 1283.5(3)
_computing_cell_refinement 'SAINT (Bruker, 1997)'
_computing_data_collection 'SMART (Bruker, 1997)'
_computing_data_reduction SAINT
_computing_molecular_graphics 'SHELXTL (Bruker, 1997)'
_computing_publication_material SHELXTL
_computing_structure_refinement 'SHELXL97 (Sheldrick, 1997)'
_computing_structure_solution 'SHELXS97 (Sheldrick, 1997)'
_diffrn_ambient_temperature 294(2)
_diffrn_measured_fraction_theta_full 0.996
_diffrn_measured_fraction_theta_max 0.996
_diffrn_measurement_device_type 'Bruker SMART CCD area-detector'
_diffrn_measurement_method '\f and \w'
_diffrn_radiation_monochromator graphite
_diffrn_radiation_source 'fine-focus sealed tube'
_diffrn_radiation_type MoK\a
_diffrn_radiation_wavelength 0.71073
_diffrn_reflns_av_R_equivalents 0.0411
_diffrn_reflns_av_sigmaI/netI 0.0527
_diffrn_reflns_limit_h_max 9
_diffrn_reflns_limit_h_min -10
_diffrn_reflns_limit_k_max 19
_diffrn_reflns_limit_k_min -9
_diffrn_reflns_limit_l_max 12
_diffrn_reflns_limit_l_min -12
_diffrn_reflns_number 7233
_diffrn_reflns_theta_full 26.41
_diffrn_reflns_theta_max 26.41
_diffrn_reflns_theta_min 2.41
_exptl_absorpt_coefficient_mu 3.199
_exptl_absorpt_correction_T_max 0.6286
_exptl_absorpt_correction_T_min 0.5396
_exptl_absorpt_correction_type multi-scan
_exptl_absorpt_process_details '(SADABS; Bruker, 1997)'
_exptl_crystal_colour colourless
_exptl_crystal_density_diffrn 1.636
_exptl_crystal_density_method 'not measured'
_exptl_crystal_description plate
_exptl_crystal_F_000 632
_exptl_crystal_size_max 0.22
_exptl_crystal_size_mid 0.18
_exptl_crystal_size_min 0.16
_refine_diff_density_max 0.587
_refine_diff_density_min -0.291
_refine_ls_extinction_method none
_refine_ls_goodness_of_fit_ref 0.998
_refine_ls_hydrogen_treatment constr
_refine_ls_matrix_type full
_refine_ls_number_parameters 173
_refine_ls_number_reflns 2622
_refine_ls_number_restraints 0
_refine_ls_restrained_S_all 0.998
_refine_ls_R_factor_all 0.0856
_refine_ls_R_factor_gt 0.0359
_refine_ls_shift/su_max 0.001
_refine_ls_shift/su_mean 0.000
_refine_ls_structure_factor_coef Fsqd
_refine_ls_weighting_details 'calc w=1/[\s^2^(Fo^2^)+(0.0462P)^2^+0.4709P] where P=(Fo^2^+2Fc^2^)/3'
_refine_ls_weighting_scheme calc
_refine_ls_wR_factor_gt 0.0810
_refine_ls_wR_factor_ref 0.1010
_reflns_number_gt 1574
_reflns_number_total 2622
_reflns_threshold_expression I>2\s(I)
_cod_data_source_file lh2315.cif
_cod_data_source_block I
_cod_depositor_comments
;
The following automatic conversions were performed:
'_symmetry_cell_setting' value 'Monoclinic' changed to 'monoclinic'
according to '/home/saulius/struct/CIF-dictionaries/cif_core.dic'
dictionary named 'cif_core.dic' version 2.4.1 from 2010-06-29.

Automatic conversion script
Id: cif_fix_enum 1527 2010-12-29 10:47:43Z saulius 

The following automatic conversions were performed:

'_symmetry_cell_setting' value 'Monoclinic' changed to 'monoclinic'
according to /home/saulius/struct/CIF-dictionaries/cif_core.dic
dictionary named 'cif_core.dic' version 2.4.1 from 2010-06-29.

Automatic conversion script
Id: cif_fix_values 1715 2011-07-08 13:25:40Z adriana 
;
_cod_original_cell_volume 1283.5(4)
_cod_original_sg_symbol_H-M 'P 21/n'
_cod_database_code 2212640
_cod_database_fobs_code 2212640

loop_
_symmetry_equiv_pos_as_xyz
'x, y, z'
'-x+1/2, y+1/2, -z+1/2'
'-x, -y, -z'
'x-1/2, -y-1/2, z-1/2'

loop_
_atom_site_type_symbol
_atom_site_label
_atom_site_fract_x
_atom_site_fract_y
_atom_site_fract_z
_atom_site_U_iso_or_equiv
_atom_site_adp_type
_atom_site_calc_flag
_atom_site_refinement_flags
_atom_site_occupancy
Br Br1 0.24876(6) 0.46996(3) -0.21925(4) 0.05888(19) Uani d . 1
O O1 0.1439(3) 0.69493(17) 0.2213(2) 0.0475(7) Uani d . 1
O O2 0.3081(3) 0.45985(16) 0.4765(2) 0.0478(7) Uani d . 1
N N1 0.2215(3) 0.58947(19) 0.3787(2) 0.0330(7) Uani d . 1
C C1 0.1899(4) 0.6231(2) 0.2499(3) 0.0336(8) Uani d . 1
C C2 0.2263(4) 0.5522(2) 0.1607(3) 0.0338(8) Uani d . 1
C C3 0.2162(4) 0.5509(2) 0.0238(3) 0.0409(9) Uani d . 1
H H3 0.1836 0.5989 -0.0277 0.049 Uiso calc R 1
C C4 0.2567(4) 0.4748(2) -0.0325(3) 0.0391(9) Uani d . 1
C C5 0.3022(4) 0.4020(2) 0.0425(3) 0.0429(9) Uani d . 1
H H5 0.3261 0.3514 0.0008 0.051 Uiso calc R 1
C C6 0.3121(4) 0.4046(2) 0.1798(3) 0.0408(9) Uani d . 1
H H6 0.3433 0.3565 0.2315 0.049 Uiso calc R 1
C C7 0.2740(4) 0.4810(2) 0.2370(3) 0.0324(8) Uani d . 1
C C8 0.2740(4) 0.5031(2) 0.3792(4) 0.0345(8) Uani d . 1
C C9 0.1892(4) 0.6357(2) 0.4950(3) 0.0326(8) Uani d . 1
C C10 0.3167(4) 0.6626(2) 0.5884(3) 0.0370(9) Uani d . 1
H H10 0.4258 0.6527 0.5768 0.044 Uiso calc R 1
C C11 0.2807(4) 0.7050(2) 0.7007(3) 0.0395(9) Uani d . 1
H H11 0.3673 0.7231 0.7644 0.047 Uiso calc R 1
C C12 0.1202(4) 0.7210(2) 0.7204(3) 0.0349(8) Uani d . 1
C C13 -0.0057(5) 0.6939(3) 0.6225(3) 0.0475(10) Uani d . 1
H H13 -0.1151 0.7045 0.6327 0.057 Uiso calc R 1
C C14 0.0278(4) 0.6518(3) 0.5110(3) 0.0450(10) Uani d . 1
H H14 -0.0583 0.6343 0.4464 0.054 Uiso calc R 1
C C15 0.0812(5) 0.7656(3) 0.8443(3) 0.0468(10) Uani d . 1
H H15A 0.1782 0.7663 0.9101 0.070 Uiso calc R 1
H H15B -0.0057 0.7353 0.8783 0.070 Uiso calc R 1
H H15C 0.0464 0.8234 0.8229 0.070 Uiso calc R 1

loop_
_atom_site_aniso_label
_atom_site_aniso_U_11
_atom_site_aniso_U_22
_atom_site_aniso_U_33
_atom_site_aniso_U_12
_atom_site_aniso_U_13
_atom_site_aniso_U_23
Br1 0.0917(4) 0.0573(3) 0.0292(2) -0.0060(3) 0.01385(19) -0.0085(2)
O1 0.0672(18) 0.0338(16) 0.0429(15) 0.0089(14) 0.0129(13) -0.0010(12)
O2 0.0696(18) 0.0440(16) 0.0296(13) 0.0046(14) 0.0063(12) 0.0086(12)
N1 0.0417(17) 0.0322(17) 0.0253(13) 0.0005(14) 0.0058(12) -0.0020(13)
C1 0.038(2) 0.033(2) 0.0309(17) 0.0003(17) 0.0069(15) -0.0009(16)
C2 0.040(2) 0.030(2) 0.0309(17) -0.0002(16) 0.0037(15) -0.0012(16)
C3 0.055(2) 0.038(2) 0.0293(18) 0.0000(18) 0.0057(17) 0.0016(16)
C4 0.052(2) 0.044(2) 0.0223(16) -0.005(2) 0.0081(16) -0.0079(17)
C5 0.058(2) 0.033(2) 0.0388(19) 0.0017(19) 0.0101(18) -0.0074(18)
C6 0.055(2) 0.032(2) 0.0354(18) 0.0053(19) 0.0063(17) -0.0014(17)
C7 0.036(2) 0.033(2) 0.0287(17) -0.0018(17) 0.0052(15) -0.0019(15)
C8 0.038(2) 0.034(2) 0.0321(19) -0.0036(17) 0.0059(16) -0.0036(16)
C9 0.040(2) 0.034(2) 0.0258(16) -0.0019(16) 0.0108(15) -0.0050(15)
C10 0.0327(19) 0.046(2) 0.0322(18) -0.0004(18) 0.0053(16) -0.0042(17)
C11 0.038(2) 0.047(2) 0.0320(18) -0.0047(18) 0.0008(16) -0.0084(17)
C12 0.041(2) 0.034(2) 0.0300(18) 0.0002(17) 0.0083(17) -0.0006(15)
C13 0.033(2) 0.070(3) 0.040(2) -0.002(2) 0.0075(17) -0.014(2)
C14 0.037(2) 0.062(3) 0.036(2) -0.007(2) 0.0048(17) -0.0156(19)
C15 0.055(2) 0.049(3) 0.038(2) 0.004(2) 0.0114(18) -0.0101(19)

loop_
_atom_type_symbol
_atom_type_description
_atom_type_scat_dispersion_real
_atom_type_scat_dispersion_imag
_atom_type_scat_source
C C 0.0033 0.0016 'International Tables Vol C Tables 4.2.6.8 and 6.1.1.4'
H H 0.0000 0.0000 'International Tables Vol C Tables 4.2.6.8 and 6.1.1.4'
N N 0.0061 0.0033 'International Tables Vol C Tables 4.2.6.8 and 6.1.1.4'
O O 0.0106 0.0060 'International Tables Vol C Tables 4.2.6.8 and 6.1.1.4'
Br Br -0.2901 2.4595 'International Tables Vol C Tables 4.2.6.8 and 6.1.1.4'

loop_
_geom_angle_atom_site_label_1
_geom_angle_atom_site_label_2
_geom_angle_atom_site_label_3
_geom_angle
C1 N1 C8 111.9(3)
C1 N1 C9 123.4(3)
C8 N1 C9 124.4(3)
O1 C1 N1 125.7(3)
O1 C1 C2 128.8(3)
N1 C1 C2 105.6(3)
C7 C2 C3 121.7(3)
C7 C2 C1 108.6(3)
C3 C2 C1 129.6(3)
C4 C3 C2 116.7(3)
C4 C3 H3 121.7
C2 C3 H3 121.7
C3 C4 C5 122.4(3)
C3 C4 Br1 118.5(3)
C5 C4 Br1 119.1(3)
C4 C5 C6 120.1(3)
C4 C5 H5 120.0
C6 C5 H5 120.0
C7 C6 C5 117.8(3)
C7 C6 H6 121.1
C5 C6 H6 121.1
C2 C7 C6 121.3(3)
C2 C7 C8 108.8(3)
C6 C7 C8 129.9(3)
O2 C8 N1 124.9(3)
O2 C8 C7 129.9(3)
N1 C8 C7 105.1(3)
C10 C9 C14 120.5(3)
C10 C9 N1 120.6(3)
C14 C9 N1 118.9(3)
C9 C10 C11 119.0(3)
C9 C10 H10 120.5
C11 C10 H10 120.5
C12 C11 C10 121.8(3)
C12 C11 H11 119.1
C10 C11 H11 119.1
C11 C12 C13 117.5(3)
C11 C12 C15 121.7(3)
C13 C12 C15 120.8(3)
C14 C13 C12 121.4(3)
C14 C13 H13 119.3
C12 C13 H13 119.3
C13 C14 C9 119.8(3)
C13 C14 H14 120.1
C9 C14 H14 120.1
C12 C15 H15A 109.5
C12 C15 H15B 109.5
H15A C15 H15B 109.5
C12 C15 H15C 109.5
H15A C15 H15C 109.5
H15B C15 H15C 109.5

loop_
_geom_bond_atom_site_label_1
_geom_bond_atom_site_label_2
_geom_bond_distance
Br1 C4 1.894(3)
O1 C1 1.203(4)
O2 C8 1.196(4)
N1 C1 1.400(4)
N1 C8 1.413(5)
N1 C9 1.443(4)
C1 C2 1.489(5)
C2 C7 1.377(5)
C2 C3 1.384(5)
C3 C4 1.379(5)
C3 H3 0.9300
C4 C5 1.387(5)
C5 C6 1.389(5)
C5 H5 0.9300
C6 C7 1.381(5)
C6 H6 0.9300
C7 C8 1.488(5)
C9 C10 1.369(5)
C9 C14 1.376(5)
C10 C11 1.390(5)
C10 H10 0.9300
C11 C12 1.380(5)
C11 H11 0.9300
C12 C13 1.388(5)
C12 C15 1.515(5)
C13 C14 1.374(5)
C13 H13 0.9300
C14 H14 0.9300
C15 H15A 0.9600
C15 H15B 0.9600
C15 H15C 0.9600

loop_
_geom_hbond_atom_site_label_D
_geom_hbond_atom_site_label_H
_geom_hbond_atom_site_label_A
_geom_hbond_site_symmetry_A
_geom_hbond_distance_DH
_geom_hbond_distance_HA
_geom_hbond_distance_DA
_geom_hbond_angle_DHA
C6 H6 O1 2_545 0.93 2.56 3.423(4) 154.0

loop_
_geom_torsion_atom_site_label_1
_geom_torsion_atom_site_label_2
_geom_torsion_atom_site_label_3
_geom_torsion_atom_site_label_4
_geom_torsion
C8 N1 C1 O1 -179.9(4)
C9 N1 C1 O1 5.4(5)
C8 N1 C1 C2 -0.4(4)
C9 N1 C1 C2 -175.1(3)
O1 C1 C2 C7 -179.5(4)
N1 C1 C2 C7 1.0(4)
O1 C1 C2 C3 -0.3(7)
N1 C1 C2 C3 -179.8(3)
C7 C2 C3 C4 -0.2(5)
C1 C2 C3 C4 -179.4(3)
C2 C3 C4 C5 1.4(6)
C2 C3 C4 Br1 -178.9(3)
C3 C4 C5 C6 -1.6(6)
Br1 C4 C5 C6 178.7(3)
C4 C5 C6 C7 0.6(5)
C3 C2 C7 C6 -0.7(5)
C1 C2 C7 C6 178.6(3)
C3 C2 C7 C8 179.5(3)
C1 C2 C7 C8 -1.2(4)
C5 C6 C7 C2 0.5(5)
C5 C6 C7 C8 -179.8(3)
C1 N1 C8 O2 -179.7(3)
C9 N1 C8 O2 -5.1(6)
C1 N1 C8 C7 -0.3(4)
C9 N1 C8 C7 174.3(3)
C2 C7 C8 O2 -179.7(4)
C6 C7 C8 O2 0.6(7)
C2 C7 C8 N1 0.9(4)
C6 C7 C8 N1 -178.8(3)
C1 N1 C9 C10 -112.1(4)
C8 N1 C9 C10 73.8(5)
C1 N1 C9 C14 68.2(4)
C8 N1 C9 C14 -105.8(4)
C14 C9 C10 C11 1.3(5)
N1 C9 C10 C11 -178.4(3)
C9 C10 C11 C12 -0.3(6)
C10 C11 C12 C13 -0.7(6)
C10 C11 C12 C15 178.7(3)
C11 C12 C13 C14 0.7(6)
C15 C12 C13 C14 -178.6(4)
C12 C13 C14 C9 0.2(6)
C10 C9 C14 C13 -1.2(6)
N1 C9 C14 C13 178.4(4)

loop_
_cod_related_entry_id
_cod_related_entry_database
_cod_related_entry_code
1 ChemSpider 21125169
